data_1549441
loop_
_publ_author_name
'El-Azzouzi, Nabila'
'Hueso-Ure\~na, Francisco'
'Ill\'an-Cabeza, Nuria A.'
'Moreno-Carretero, Miguel N.'

_publ_section_title
;
 XRD structure of two heptacoordinated Mn(II) complexes containing
 2,9-dimethyl-1,10-phenanthroline (phen), nitrato and nicotinato bidentate
 anions: [Mn(phen)(nicot)(NO3)(H2O)]&#x00B7;EtOH&#x00B7;H2O and
 [Mn(phen)(NO3)2(H2O)]
;
_journal_issue 5
_journal_name_full Polyhedron
_journal_page_first 1405
_journal_paper_doi 10.1016/j.poly.2010.01.026
_journal_volume 29
_journal_year 2010
_chemical_compound_source 'synthesis as described'
_chemical_formula_moiety 'C14 H14 Mn1 N4 O7'
_chemical_formula_sum 'C14 H14 Mn N4 O7'
_chemical_formula_weight 405.23
_chemical_name_systematic
;
 ?
;
_space_group_IT_number 14
_symmetry_cell_setting monoclinic
_symmetry_Int_Tables_number 14
_symmetry_space_group_name_Hall '-P 2yn'
_symmetry_space_group_name_H-M 'P 1 21/n 1'
_atom_sites_solution_hydrogens geom
_atom_sites_solution_primary direct
_atom_sites_solution_secondary difmap
_audit_conform_dict_location ftp://ftp.iucr.org/pub/cif_core.dic
_audit_conform_dict_name cif_core.dic
_audit_conform_dict_version 2.3
_audit_creation_date 2006-05-25T09:36:50-00:00
_audit_creation_method 'WinGX routine CIF_UPDATE'
_cell_angle_alpha 90
_cell_angle_beta 95.374(11)
_cell_angle_gamma 90
_cell_formula_units_Z 4
_cell_length_a 7.5244(5)
_cell_length_b 10.5204(19)
_cell_length_c 20.806(3)
_cell_measurement_reflns_used 179
_cell_measurement_temperature 293(2)
_cell_measurement_theta_max 20
_cell_measurement_theta_min 4
_cell_measurement_wavelength 0.71073
_cell_volume 1639.8(4)
_computing_cell_refinement 'Dirax/lsq (Duisenberg & Schreurs, 1989-2000)'
_computing_data_collection 'Collect (Bruker AXS BV, 1997-2004)'
_computing_data_reduction 'EvalCCD (Duisenberg & Schreurs 1990-2000)'
_computing_molecular_graphics 'Ortep-3 for Windows (Farrugia, 1997)'
_computing_publication_material 'WinGX publication routines (Farrugia, 1999)'
_computing_structure_refinement 'SHELXL-97 (Sheldrick, 1997)'
_computing_structure_solution 'SIR92 (Giacovazzo et al, 1993)'
_diffrn_ambient_temperature 293(2)
_diffrn_detector 'CCD plate'
_diffrn_detector_area_resol_mean 9
_diffrn_measured_fraction_theta_full 0.993
_diffrn_measured_fraction_theta_max 0.993
_diffrn_measurement_device '95mm CCD camera on \k-goniostat'
_diffrn_measurement_device_type KappaCCD
_diffrn_measurement_method 'CCD rotation images, thick slices'
_diffrn_orient_matrix_type X=UH
_diffrn_orient_matrix_UB_11 0.01
_diffrn_orient_matrix_UB_12 0
_diffrn_orient_matrix_UB_13 0
_diffrn_orient_matrix_UB_21 0
_diffrn_orient_matrix_UB_22 0.01
_diffrn_orient_matrix_UB_23 0
_diffrn_orient_matrix_UB_31 0
_diffrn_orient_matrix_UB_32 0
_diffrn_orient_matrix_UB_33 0.01
_diffrn_radiation_monochromator graphite
_diffrn_radiation_probe x-ray
_diffrn_radiation_type MoK\a
_diffrn_radiation_wavelength 0.71073
_diffrn_reflns_av_R_equivalents 0.0536
_diffrn_reflns_av_unetI/netI 0.0348
_diffrn_reflns_limit_h_max 9
_diffrn_reflns_limit_h_min -9
_diffrn_reflns_limit_k_max 13
_diffrn_reflns_limit_k_min -13
_diffrn_reflns_limit_l_max 27
_diffrn_reflns_limit_l_min -26
_diffrn_reflns_number 30383
_diffrn_reflns_theta_full 27.59
_diffrn_reflns_theta_max 27.59
_diffrn_reflns_theta_min 3.82
_diffrn_source 'Enraf Nonius FR590'
_exptl_absorpt_coefficient_mu 0.853
_exptl_absorpt_correction_T_max 0.848
_exptl_absorpt_correction_T_min 0.7432
_exptl_absorpt_correction_type multi-scan
_exptl_absorpt_process_details '(SADABS 2.10, 2003)'
_exptl_crystal_colour colorless
_exptl_crystal_density_diffrn 1.641
_exptl_crystal_density_method 'not measured'
_exptl_crystal_description prism
_exptl_crystal_F_000 828
_exptl_crystal_size_max 0.37
_exptl_crystal_size_mid 0.24
_exptl_crystal_size_min 0.2
_refine_diff_density_max 0.779
_refine_diff_density_min -0.728
_refine_diff_density_rms 0.107
_refine_ls_extinction_method none
_refine_ls_goodness_of_fit_ref 1.13
_refine_ls_hydrogen_treatment mixed
_refine_ls_matrix_type full
_refine_ls_number_parameters 243
_refine_ls_number_reflns 3768
_refine_ls_number_restraints 0
_refine_ls_restrained_S_all 1.13
_refine_ls_R_factor_all 0.0786
_refine_ls_R_factor_gt 0.0528
_refine_ls_shift/su_max 0.001
_refine_ls_shift/su_mean 0
_refine_ls_structure_factor_coef Fsqd
_refine_ls_weighting_details 'calc w=1/[\s^2^(Fo^2^)+(0.0679P)^2^+3.0518P] where P=(Fo^2^+2Fc^2^)/3'
_refine_ls_weighting_scheme calc
_refine_ls_wR_factor_gt 0.1287
_refine_ls_wR_factor_ref 0.151
_reflns_number_gt 2823
_reflns_number_total 3768
_reflns_threshold_expression >2sigma(I)
_cod_data_source_file CIF_MnPhenNO32H2O.cif
_cod_data_source_block import
_cod_original_sg_symbol_H-M 'P 21/n'
_cod_database_code 1549441

loop_
_symmetry_equiv_pos_as_xyz
'x, y, z'
'-x+1/2, y+1/2, -z+1/2'
'-x, -y, -z'
'x-1/2, -y-1/2, z-1/2'

loop_
_atom_site_label
_atom_site_type_symbol
_atom_site_fract_x
_atom_site_fract_y
_atom_site_fract_z
_atom_site_U_iso_or_equiv
_atom_site_adp_type
_atom_site_occupancy
_atom_site_symmetry_multiplicity
_atom_site_calc_flag
_atom_site_refinement_flags
_atom_site_disorder_assembly
_atom_site_disorder_group
OW O 0.1748(3) 0.2515(3) 0.19120(13) 0.0273(5) Uani 1 1 d . . .
H2W H 0.145(7) 0.325(6) 0.198(3) 0.068(18) Uiso 1 1 d . . .
H1W H 0.097(6) 0.224(4) 0.164(2) 0.040(13) Uiso 1 1 d . . .
Mn Mn 0.43737(6) 0.22381(5) 0.15539(2) 0.02044(17) Uani 1 1 d . . .
O2N O 0.7541(3) 0.2503(2) 0.15932(13) 0.0320(6) Uani 1 1 d . . .
O5N O 0.3767(4) 0.0227(2) 0.20332(11) 0.0345(6) Uani 1 1 d . . .
O1N O 0.9190(3) 0.1230(2) 0.10752(11) 0.0300(5) Uani 1 1 d . . .
N10 N 0.4375(3) 0.4321(2) 0.13892(13) 0.0207(5) Uani 1 1 d . . .
N1 N 0.3069(3) 0.2472(2) 0.05468(12) 0.0199(5) Uani 1 1 d . . .
N2N N 0.4457(4) 0.0621(3) 0.25680(13) 0.0267(6) Uani 1 1 d . . .
O6N O 0.4460(3) -0.0012(3) 0.30708(11) 0.0349(6) Uani 1 1 d . . .
O4N O 0.5183(3) 0.1704(2) 0.25829(12) 0.0322(6) Uani 1 1 d . . .
O3N O 0.6322(3) 0.0936(3) 0.10608(13) 0.0357(6) Uani 1 1 d . . .
N1N N 0.7706(3) 0.1557(3) 0.12421(13) 0.0242(6) Uani 1 1 d . . .
C7 C 0.3978(5) 0.6865(3) 0.10781(18) 0.0315(8) Uani 1 1 d . . .
H7 H 0.3843 0.7725 0.0983 0.038 Uiso 1 1 calc R . .
C9 C 0.4993(4) 0.5205(3) 0.18106(16) 0.0245(7) Uani 1 1 d . . .
C21 C 0.2592(4) 0.0220(3) 0.03727(16) 0.0242(7) Uani 1 1 d . . .
H2A H 0.3148 0.0205 0.0807 0.036 Uiso 1 1 calc R . .
H2B H 0.3299 -0.0262 0.0099 0.036 Uiso 1 1 calc R . .
H2C H 0.142 -0.0146 0.0362 0.036 Uiso 1 1 calc R . .
C10 C 0.3554(4) 0.4678(3) 0.08012(15) 0.0215(6) Uani 1 1 d . . .
C6A C 0.3336(4) 0.5957(3) 0.06196(16) 0.0255(7) Uani 1 1 d . . .
C4A C 0.2105(4) 0.4055(3) -0.02664(15) 0.0239(7) Uani 1 1 d . . .
C4 C 0.1497(4) 0.3079(3) -0.06929(16) 0.0273(7) Uani 1 1 d . . .
H4 H 0.0986 0.3269 -0.1106 0.033 Uiso 1 1 calc R . .
C3 C 0.1671(4) 0.1842(3) -0.04904(16) 0.0266(7) Uani 1 1 d . . .
H3 H 0.1277 0.1185 -0.0767 0.032 Uiso 1 1 calc R . .
C5 C 0.1925(4) 0.5367(3) -0.04357(17) 0.0295(7) Uani 1 1 d . . .
H5 H 0.1409 0.5598 -0.0843 0.035 Uiso 1 1 calc R . .
C91 C 0.5871(5) 0.4777(4) 0.24530(17) 0.0313(8) Uani 1 1 d . . .
H9A H 0.5885 0.3865 0.247 0.047 Uiso 1 1 calc R . .
H9B H 0.5216 0.5101 0.2792 0.047 Uiso 1 1 calc R . .
H9C H 0.7074 0.5092 0.2508 0.047 Uiso 1 1 calc R . .
C1 C 0.2892(4) 0.3708(3) 0.03508(15) 0.0210(6) Uani 1 1 d . . .
C6 C 0.2503(4) 0.6273(3) -0.00077(17) 0.0297(7) Uani 1 1 d . . .
H6 H 0.2357 0.7124 -0.0122 0.036 Uiso 1 1 calc R . .
C2 C 0.2449(4) 0.1561(3) 0.01396(15) 0.0228(6) Uani 1 1 d . . .
C8 C 0.4801(5) 0.6502(3) 0.16622(17) 0.0303(7) Uani 1 1 d . . .
H8 H 0.5232 0.7112 0.1961 0.036 Uiso 1 1 calc R . .

loop_
_atom_site_aniso_label
_atom_site_aniso_U_11
_atom_site_aniso_U_22
_atom_site_aniso_U_33
_atom_site_aniso_U_23
_atom_site_aniso_U_13
_atom_site_aniso_U_12
OW 0.0208(11) 0.0330(15) 0.0281(13) 0.0004(11) 0.0030(10) 0.0032(10)
Mn 0.0218(3) 0.0207(3) 0.0183(3) 0.00085(18) -0.00053(17) 0.00032(18)
O2N 0.0295(12) 0.0318(13) 0.0351(14) -0.0027(11) 0.0059(11) 0.0040(10)
O5N 0.0478(15) 0.0318(14) 0.0229(12) 0.0001(10) -0.0026(11) 0.0042(11)
O1N 0.0212(11) 0.0371(14) 0.0317(13) -0.0048(11) 0.0025(9) 0.0036(10)
N10 0.0218(12) 0.0191(13) 0.0211(13) -0.0006(10) 0.0023(10) 0.0004(10)
N1 0.0193(12) 0.0220(13) 0.0182(13) 0.0012(10) 0.0008(10) 0.0008(10)
N2N 0.0234(13) 0.0309(15) 0.0252(15) 0.0061(12) -0.0001(11) 0.0007(11)
O6N 0.0433(14) 0.0359(14) 0.0247(13) 0.0121(11) -0.0014(10) -0.0048(11)
O4N 0.0302(12) 0.0320(13) 0.0328(14) 0.0105(11) -0.0051(10) -0.0093(10)
O3N 0.0226(12) 0.0403(15) 0.0432(15) -0.0078(12) -0.0017(10) -0.0023(10)
N1N 0.0234(13) 0.0297(15) 0.0191(13) 0.0037(11) 0.0002(10) 0.0043(11)
C7 0.0409(19) 0.0191(16) 0.036(2) 0.0016(14) 0.0120(15) 0.0009(14)
C9 0.0251(15) 0.0207(15) 0.0288(17) -0.0037(13) 0.0079(13) -0.0024(12)
C21 0.0262(15) 0.0232(16) 0.0231(16) -0.0001(13) 0.0009(12) 0.0011(12)
C10 0.0222(14) 0.0205(15) 0.0226(16) 0.0031(12) 0.0069(12) 0.0021(12)
C6A 0.0259(15) 0.0234(16) 0.0284(17) 0.0032(13) 0.0080(13) 0.0022(13)
C4A 0.0206(14) 0.0302(17) 0.0212(16) 0.0057(13) 0.0042(12) 0.0029(13)
C4 0.0251(15) 0.0364(19) 0.0199(16) 0.0056(14) -0.0005(12) 0.0002(14)
C3 0.0260(15) 0.0322(18) 0.0212(16) -0.0033(13) 0.0002(12) -0.0022(13)
C5 0.0279(16) 0.0360(19) 0.0250(17) 0.0127(14) 0.0049(13) 0.0059(14)
C91 0.0349(18) 0.0316(18) 0.0265(18) -0.0047(14) -0.0012(14) -0.0054(15)
C1 0.0192(13) 0.0231(16) 0.0212(15) 0.0023(12) 0.0042(11) 0.0016(12)
C6 0.0315(17) 0.0243(17) 0.0340(19) 0.0075(14) 0.0076(14) 0.0053(14)
C2 0.0212(14) 0.0263(17) 0.0209(16) -0.0005(12) 0.0020(11) -0.0021(12)
C8 0.0367(18) 0.0226(17) 0.0328(19) -0.0052(14) 0.0094(15) -0.0040(14)

loop_
_atom_type_symbol
_atom_type_description
_atom_type_scat_dispersion_real
_atom_type_scat_dispersion_imag
_atom_type_scat_source
C C 0.003 0.002 'International Tables Vol C Tables 4.2.6.8 and 6.1.1.4'
H H 0 0 'International Tables Vol C Tables 4.2.6.8 and 6.1.1.4'
Mn Mn 0.337 0.728 'International Tables Vol C Tables 4.2.6.8 and 6.1.1.4'
N N 0.006 0.003 'International Tables Vol C Tables 4.2.6.8 and 6.1.1.4'
O O 0.011 0.006 'International Tables Vol C Tables 4.2.6.8 and 6.1.1.4'

loop_
_exptl_crystal_face_index_h
_exptl_crystal_face_index_k
_exptl_crystal_face_index_l
_exptl_crystal_face_perp_dist
12 -1 -3 0.18
-12 1 3 0.17
1 0 9 0.04
0 -1 0 0.1
0 1 0 0.08
6 2 -7 0.182
0 1 -16 0.107
1 -2 19 0.018

loop_
_geom_angle_atom_site_label_1
_geom_angle_atom_site_label_2
_geom_angle_atom_site_label_3
_geom_angle
_geom_angle_site_symmetry_1
_geom_angle_site_symmetry_3
Mn OW H2W 117(4) . .
Mn OW H1W 109(3) . .
H2W OW H1W 105(5) . .
OW Mn N10 86.25(10) . .
OW Mn O4N 83.19(9) . .
N10 Mn O4N 113.03(10) . .
OW Mn N1 88.49(9) . .
N10 Mn N1 75.74(10) . .
O4N Mn N1 167.36(9) . .
OW Mn O3N 148.91(10) . .
N10 Mn O3N 120.45(10) . .
O4N Mn O3N 98.53(10) . .
N1 Mn O3N 83.74(9) . .
OW Mn O2N 153.88(10) . .
N10 Mn O2N 82.84(9) . .
O4N Mn O2N 79.41(9) . .
N1 Mn O2N 111.49(9) . .
O3N Mn O2N 54.14(9) . .
OW Mn O5N 76.33(10) . .
N10 Mn O5N 159.65(9) . .
O4N Mn O5N 55.09(9) . .
N1 Mn O5N 113.66(9) . .
O3N Mn O5N 79.37(9) . .
O2N Mn O5N 108.42(9) . .
N1N O2N Mn 92.30(18) . .
N2N O5N Mn 89.90(19) . .
C9 N10 C10 119.8(3) . .
C9 N10 Mn 126.4(2) . .
C10 N10 Mn 113.7(2) . .
C2 N1 C1 118.4(3) . .
C2 N1 Mn 127.6(2) . .
C1 N1 Mn 113.9(2) . .
O6N N2N O5N 122.7(3) . .
O6N N2N O4N 119.8(3) . .
O5N N2N O4N 117.5(3) . .
N2N O4N Mn 97.16(18) . .
N1N O3N Mn 95.80(19) . .
O2N N1N O1N 121.5(3) . .
O2N N1N O3N 117.7(3) . .
O1N N1N O3N 120.7(3) . .
C8 C7 C6A 120.9(3) . .
C8 C7 H7 119.6 . .
C6A C7 H7 119.6 . .
N10 C9 C8 120.8(3) . .
N10 C9 C91 118.3(3) . .
C8 C9 C91 121.0(3) . .
C2 C21 H2A 109.5 . .
C2 C21 H2B 109.5 . .
H2A C21 H2B 109.5 . .
C2 C21 H2C 109.5 . .
H2A C21 H2C 109.5 . .
H2B C21 H2C 109.5 . .
N10 C10 C6A 122.3(3) . .
N10 C10 C1 119.0(3) . .
C6A C10 C1 118.6(3) . .
C10 C6A C7 116.4(3) . .
C10 C6A C6 119.9(3) . .
C7 C6A C6 123.7(3) . .
C4 C4A C1 118.0(3) . .
C4 C4A C5 122.2(3) . .
C1 C4A C5 119.8(3) . .
C3 C4 C4A 118.9(3) . .
C3 C4 H4 120.5 . .
C4A C4 H4 120.5 . .
C4 C3 C2 120.2(3) . .
C4 C3 H3 119.9 . .
C2 C3 H3 119.9 . .
C6 C5 C4A 120.2(3) . .
C6 C5 H5 119.9 . .
C4A C5 H5 119.9 . .
C9 C91 H9A 109.5 . .
C9 C91 H9B 109.5 . .
H9A C91 H9B 109.5 . .
C9 C91 H9C 109.5 . .
H9A C91 H9C 109.5 . .
H9B C91 H9C 109.5 . .
N1 C1 C4A 122.6(3) . .
N1 C1 C10 117.5(3) . .
C4A C1 C10 119.9(3) . .
C5 C6 C6A 121.6(3) . .
C5 C6 H6 119.2 . .
C6A C6 H6 119.2 . .
N1 C2 C3 121.8(3) . .
N1 C2 C21 117.6(3) . .
C3 C2 C21 120.6(3) . .
C7 C8 C9 119.8(3) . .
C7 C8 H8 120.1 . .
C9 C8 H8 120.1 . .

loop_
_geom_bond_atom_site_label_1
_geom_bond_atom_site_label_2
_geom_bond_distance
_geom_bond_site_symmetry_2
OW Mn 2.195(2) .
OW H2W 0.82(6) .
OW H1W 0.83(5) .
Mn N10 2.218(3) .
Mn O4N 2.242(2) .
Mn N1 2.243(3) .
Mn O3N 2.315(3) .
Mn O2N 2.393(3) .
Mn O5N 2.401(3) .
O2N N1N 1.248(4) .
O5N N2N 1.254(4) .
O1N N1N 1.249(3) .
N10 C9 1.332(4) .
N10 C10 1.370(4) .
N1 C2 1.335(4) .
N1 C1 1.365(4) .
N2N O6N 1.240(3) .
N2N O4N 1.263(4) .
O3N N1N 1.256(4) .
C7 C8 1.366(5) .
C7 C6A 1.403(5) .
C7 H7 0.93 .
C9 C8 1.403(5) .
C9 C91 1.504(5) .
C21 C2 1.492(4) .
C21 H2A 0.96 .
C21 H2B 0.96 .
C21 H2C 0.96 .
C10 C6A 1.403(5) .
C10 C1 1.442(4) .
C6A C6 1.433(5) .
C4A C4 1.406(5) .
C4A C1 1.411(4) .
C4A C5 1.428(5) .
C4 C3 1.370(5) .
C4 H4 0.93 .
C3 C2 1.416(5) .
C3 H3 0.93 .
C5 C6 1.348(5) .
C5 H5 0.93 .
C91 H9A 0.96 .
C91 H9B 0.96 .
C91 H9C 0.96 .
C6 H6 0.93 .
C8 H8 0.93 .
